data_7121583
loop_
_publ_author_name
'Zang, Shuang-Quan'
'Du, Xiang-Sha'
'Yan, Bing-Jie'
'Wang, Jia-Yin'
'Xi, Xiao-Juan'
'Wang, Zhao-Yang'

_publ_section_title
;
 Layer-sliding-driven crystal size and photoluminescence change in a novel
 SCC-MOF
;
_journal_name_full 'Chemical Communications'
_journal_paper_doi 10.1039/C8CC01559G
_journal_year 2018
_chemical_formula_moiety 'C102 H102 Ag12 F18 N8 O12 S6'
_chemical_formula_sum 'C102 H102 Ag12 F18 N8 O12 S6'
_chemical_formula_weight 3460.71
_chemical_name_systematic
;
 ?
;
_space_group_crystal_system hexagonal
_space_group_IT_number 194
_space_group_name_Hall '-P 6c 2c'
_space_group_name_H-M_alt 'P 63/m m c'
_symmetry_space_group_name_Hall '-P 6c 2c'
_symmetry_space_group_name_H-M 'P 63/m m c'
_atom_sites_solution_hydrogens geom
_atom_sites_solution_primary dual
_audit_creation_date 2018-02-04
_audit_creation_method
;
Olex2 1.2
(compiled 2017.08.10 svn.r3458 for OlexSys, GUI svn.r5381)
;
_cell_angle_alpha 90
_cell_angle_beta 90
_cell_angle_gamma 120
_cell_formula_units_Z 2
_cell_length_a 25.2076(4)
_cell_length_b 25.2076(4)
_cell_length_c 15.3459(3)
_cell_measurement_reflns_used 10622
_cell_measurement_temperature 250.00(10)
_cell_measurement_theta_max 72.7810
_cell_measurement_theta_min 3.5030
_cell_volume 8444.7(3)
_computing_cell_refinement 'CrysAlisPro 1.171.39.28b (Rigaku OD, 2015)'
_computing_data_collection 'CrysAlisPro 1.171.39.28b (Rigaku OD, 2015)'
_computing_data_reduction 'CrysAlisPro 1.171.39.28b (Rigaku OD, 2015)'
_computing_molecular_graphics 'Olex2 (Dolomanov et al., 2009)'
_computing_publication_material 'Olex2 (Dolomanov et al., 2009)'
_computing_structure_refinement 'ShelXL (Sheldrick, 2015)'
_computing_structure_solution 'ShelXT (Sheldrick, 2015)'
_diffrn_ambient_environment N~2~
_diffrn_ambient_temperature 250.00(10)
_diffrn_detector 'CCD plate'
_diffrn_measured_fraction_theta_full 0.971
_diffrn_measured_fraction_theta_max 0.999
_diffrn_measurement_details
;
List of Runs (angles in degrees, time in seconds):

  # Type    Start    End  Width  t~exp~   \w     \q     \k     \f   Frames
--------------------------------------------------------------------------
  1  \w    -76.00 -51.00   0.50    0.50    --    0.00 -77.00 -30.00   50
  2  \w    -27.00  56.00   0.50    0.50    --    0.00  57.00 -90.00  166
  3  \w     -9.00  29.00   0.50    0.50    --    0.00 -77.00 -30.00   76
  4  \w     19.00 128.00   0.50    4.00    --   97.60 -82.00 -90.00  218
  5  \w     69.00 159.00   0.50    4.00    --   97.60  45.00 120.00  180
  6  \w     24.00 115.00   0.50    4.00    --   97.60 -61.00 -90.00  182
  7  \w     93.00 176.00   0.50    4.00    --   97.60  45.00  90.00  166
;
_diffrn_measurement_device 'four-circle diffractometer'
_diffrn_measurement_device_type 'XtaLAB AFC12 (RINC): Kappa single'
_diffrn_measurement_method '\w scans'
_diffrn_orient_matrix_type 'CrysAlisPro convention (1999,Acta A55,543-557)'
_diffrn_orient_matrix_UB_11 -0.0567071000
_diffrn_orient_matrix_UB_12 -0.0562596000
_diffrn_orient_matrix_UB_13 0.0381011000
_diffrn_orient_matrix_UB_21 0.0390396000
_diffrn_orient_matrix_UB_22 -0.0299889000
_diffrn_orient_matrix_UB_23 0.0198757000
_diffrn_orient_matrix_UB_31 0.0152187000
_diffrn_orient_matrix_UB_32 0.0301598000
_diffrn_orient_matrix_UB_33 0.0907740000
_diffrn_radiation_monochromator graphite
_diffrn_radiation_probe x-ray
_diffrn_radiation_type CuK\a
_diffrn_radiation_wavelength 1.54184
_diffrn_reflns_av_R_equivalents 0.0487
_diffrn_reflns_av_unetI/netI 0.0275
_diffrn_reflns_Laue_measured_fraction_full 0.971
_diffrn_reflns_Laue_measured_fraction_max 0.999
_diffrn_reflns_limit_h_max 13
_diffrn_reflns_limit_h_min -29
_diffrn_reflns_limit_k_max 29
_diffrn_reflns_limit_k_min -14
_diffrn_reflns_limit_l_max 18
_diffrn_reflns_limit_l_min -16
_diffrn_reflns_number 26474
_diffrn_reflns_point_group_measured_fraction_full 0.971
_diffrn_reflns_point_group_measured_fraction_max 0.999
_diffrn_reflns_theta_full 67.684
_diffrn_reflns_theta_max 66.495
_diffrn_reflns_theta_min 2.024
_diffrn_source 'fine-focus sealed X-ray tube'
_diffrn_source_type 'Enhance (Cu) X-ray Source'
_exptl_absorpt_coefficient_mu 12.113
_exptl_absorpt_correction_T_max 1.00000
_exptl_absorpt_correction_T_min 0.34820
_exptl_absorpt_correction_type multi-scan
_exptl_absorpt_process_details
;
CrysAlisPro 1.171.39.28b (Rigaku Oxford Diffraction, 2015)
Empirical absorption correction using spherical harmonics,
 implemented in SCALE3 ABSPACK scaling algorithm.
;
_exptl_crystal_colour colourless
_exptl_crystal_colour_primary colourless
_exptl_crystal_density_diffrn 1.361
_exptl_crystal_description hexagonal
_exptl_crystal_F_000 3376
_exptl_crystal_size_max 0.14
_exptl_crystal_size_mid 0.13
_exptl_crystal_size_min 0.08
_refine_diff_density_max 1.400
_refine_diff_density_min -1.397
_refine_diff_density_rms 0.129
_refine_ls_extinction_coef 0.000038(11)
_refine_ls_extinction_expression Fc^*^=kFc[1+0.001xFc^2^\l^3^/sin(2\q)]^-1/4^
_refine_ls_extinction_method SHELXL
_refine_ls_goodness_of_fit_ref 1.129
_refine_ls_hydrogen_treatment constr
_refine_ls_matrix_type full
_refine_ls_number_parameters 265
_refine_ls_number_reflns 2773
_refine_ls_number_restraints 195
_refine_ls_restrained_S_all 1.114
_refine_ls_R_factor_all 0.0886
_refine_ls_R_factor_gt 0.0798
_refine_ls_shift/su_max 0.001
_refine_ls_shift/su_mean 0.000
_refine_ls_structure_factor_coef Fsqd
_refine_ls_weighting_details
;
 w=1/[\s^2^(Fo^2^)+(0.0808P)^2^+60.6256P]
 where P=(Fo^2^+2Fc^2^)/3
;
_refine_ls_weighting_scheme calc
_refine_ls_wR_factor_gt 0.2080
_refine_ls_wR_factor_ref 0.2124
_reflns_Friedel_coverage 0.000
_reflns_number_gt 2352
_reflns_number_total 2773
_reflns_threshold_expression 'I > 2\s(I)'
_cod_data_source_file c8cc01559g3.cif
_cod_data_source_block ab
_cod_database_code 7121583
_shelxl_version_number 2013-2
_chemical_oxdiff_formula 'C H O N Ag F S'
_chemical_oxdiff_usercomment 'C H O'
_shelx_space_group_comment
;
The symmetry employed for this shelxl refinement is uniquely defined
by the following loop, which should always be used as a source of
symmetry information in preference to the above space-group names.
They are only intended as comments.
;
_reflns_odcompleteness_completeness 99.97
_reflns_odcompleteness_iscentric 1
_reflns_odcompleteness_theta 66.97
_olex2_refinement_description
;
1. Fixed Uiso
 At 1.2 times of:
  All C(H) groups
 At 1.5 times of:
  All C(H,H,H) groups
2. Restrained distances
 C3-C1 = C2-C1 = C4-C1
 1.53 with sigma of 0.01
 O1-C5 \\sim O2-C5
 with sigma of 0.01
 C10-C9 \\sim C11-C10 \\sim C12-C13 \\sim C12-C11 \\sim C13-N4
 with sigma of 0.01
 C10-C13 \\sim C12-C11_$1
 with sigma of 0.01
 C11_$1-C11 \\sim C12-C12_$1
 with sigma of 0.01
 F2-C6 \\sim F1-C6 \\sim F6-C6 \\sim F5-C6 \\sim F4-C6 \\sim F3-C6
 with sigma of 0.01
 C8-C7 \\sim C9-C8
 with sigma of 0.01
 C16-C15 \\sim C15-C14
 with sigma of 0.01
3. Uiso/Uaniso restraints and constraints
F1 \\sim F6 \\sim F5 \\sim F4 \\sim F3 \\sim F2: within 2A with sigma of 0.01
and sigma for terminal atoms of 0.02
C5 \\sim C6: within 2A with sigma of 0.01 and sigma for terminal atoms of 0.02
Uanis(C10) \\sim Ueq, Uanis(C11) \\sim Ueq, Uanis(C12) \\sim Ueq, Uanis(C13)
\\sim Ueq, Uanis(N4) \\sim Ueq, Uanis(C9) \\sim Ueq, Uanis(C8) \\sim Ueq,
Uanis(C6) \\sim Ueq: with sigma of 0.01 and sigma for terminal atoms of 0.02
Uanis(C7) \\sim Ueq, Uanis(C14) \\sim Ueq, Uanis(C15) \\sim Ueq, Uanis(F3)
\\sim Ueq, Uanis(F4) \\sim Ueq, Uanis(F5) \\sim Ueq, Uanis(F6) \\sim Ueq,
Uanis(F1) \\sim Ueq, Uanis(F2) \\sim Ueq: with sigma of 0.01 and sigma for
terminal atoms of 0.02
4. Others
 Fixed Sof: Ag3(0.5) S1(0.5) F1(0.25) F2(0.25) F3(0.25) F4(0.25) F5(0.25)
 F6(0.25) O1(0.5) O2(0.5) C1(0.5) C2(0.5) H2A(0.5) H2B(0.5) H2C(0.5) C3(0.5)
 H3A(0.5) H3B(0.5) H3C(0.5) C4(0.5) H4A(0.5) H4B(0.5) H4C(0.5) C5(0.5) C6(0.5)
 C7(0.5) H7(0.5) C8(0.5) H8(0.5) C11(0.5) H11(0.5) C12(0.5) H12(0.5) C14(0.5)
 H14(0.5) C15(0.5) H15(0.5) C18(0.5) H18(0.5) C19(0.5) H19(0.5)
5.a Aromatic/amide H refined with riding coordinates:
 C7(H7), C8(H8), C11(H11), C12(H12), C14(H14), C15(H15), C18(H18), C19(H19)
5.b Idealised Me refined as rotating group:
 C2(H2A,H2B,H2C), C3(H3A,H3B,H3C), C4(H4A,H4B,H4C)
;
_olex2_submission_special_instructions 'No special instructions were received'
_oxdiff_exptl_absorpt_empirical_details
;
Empirical correction (ABSPACK) includes:
- Absorption correction using spherical harmonics
- Frame scaling
;
_oxdiff_exptl_absorpt_empirical_full_max 2.347
_oxdiff_exptl_absorpt_empirical_full_min 0.623

loop_
_space_group_symop_operation_xyz
'x, y, z'
'x-y, x, z+1/2'
'-y, x-y, z'
'-x, -y, z+1/2'
'-x+y, -x, z'
'y, -x+y, z+1/2'
'x-y, -y, -z'
'-x, -x+y, -z'
'y, x, -z'
'-y, -x, -z+1/2'
'-x+y, y, -z+1/2'
'x, x-y, -z+1/2'
'-x, -y, -z'
'-x+y, -x, -z-1/2'
'y, -x+y, -z'
'x, y, -z-1/2'
'x-y, x, -z'
'-y, x-y, -z-1/2'
'-x+y, y, z'
'x, x-y, z'
'-y, -x, z'
'y, x, z-1/2'
'x-y, -y, z-1/2'
'-x, -x+y, z-1/2'

loop_
_atom_site_label
_atom_site_type_symbol
_atom_site_fract_x
_atom_site_fract_y
_atom_site_fract_z
_atom_site_U_iso_or_equiv
_atom_site_adp_type
_atom_site_occupancy
_atom_site_site_symmetry_order
_atom_site_calc_flag
_atom_site_refinement_flags_posn
_atom_site_refinement_flags_adp
_atom_site_refinement_flags_occupancy
_atom_site_disorder_assembly
_atom_site_disorder_group
Ag1 Ag 0.83928(5) 0.41964(2) 0.2500 0.0691(5) Uani 1 4 d S T P . .
Ag2 Ag 0.75280(3) 0.24720(3) 0.2500 0.0674(4) Uani 1 4 d S T P . .
Ag3 Ag 0.73671(5) 0.33300(4) 0.38410(9) 0.0553(4) Uani 0.5 1 d . . . A 2
S1 S 0.77726(16) 0.33385(15) 0.3579(2) 0.0461(8) Uani 0.5 1 d . . . A 1
F1 F 0.9231(16) 0.3614(16) 0.544(2) 0.129(6) Uani 0.25 1 d D U . A 2
F2 F 0.9434(13) 0.3830(10) 0.486(2) 0.124(5) Uani 0.25 1 d D U . A 2
F3 F 0.9544(11) 0.3423(14) 0.431(2) 0.117(6) Uani 0.25 1 d D U . A 2
F4 F 0.9385(13) 0.3092(15) 0.431(2) 0.122(6) Uani 0.25 1 d D U . A 2
F5 F 0.8806(15) 0.2731(12) 0.524(2) 0.130(6) Uani 0.25 1 d D U . A 2
F6 F 0.9013(16) 0.3134(18) 0.5610(13) 0.124(6) Uani 0.25 1 d D U . A 2
O1 O 0.8084(10) 0.3268(9) 0.4835(13) 0.071(6) Uani 0.5 1 d D . . A 2
O2 O 0.8528(5) 0.3307(5) 0.3564(10) 0.075(3) Uani 0.5 1 d D . . A 2
N1 N 0.9434(5) 0.4717(3) 0.2500 0.076(5) Uani 1 4 d S T P A .
N2 N 0.8057(3) 0.1943(3) 0.2500 0.058(3) Uani 1 4 d S T P A .
N3 N 1.3333 0.6667 0.2500 0.046(5) Uani 1 12 d S T P . .
N4 N 1.0000 0.0000 0.2500 0.083(7) Uani 1 12 d DS TU P . .
C1 C 0.8231(8) 0.3346(7) 0.4562(18) 0.045(5) Uani 0.5 1 d D . . A 1
C2 C 0.8823(7) 0.3965(8) 0.4571(14) 0.093(8) Uani 0.5 1 d D . . A 1
H2A H 0.9027 0.4032 0.4012 0.139 Uiso 0.5 1 calc GR . . A 1
H2B H 0.9089 0.3968 0.5029 0.139 Uiso 0.5 1 calc GR . . A 1
H2C H 0.8727 0.4288 0.4676 0.139 Uiso 0.5 1 calc GR . . A 1
C3 C 0.7859(12) 0.3318(9) 0.5360(12) 0.094(8) Uani 0.5 1 d D . . A 1
H3A H 0.7761 0.3644 0.5330 0.141 Uiso 0.5 1 calc GR . . A 1
H3B H 0.8095 0.3366 0.5882 0.141 Uiso 0.5 1 calc GR . . A 1
H3C H 0.7482 0.2925 0.5376 0.141 Uiso 0.5 1 calc GR . . A 1
C4 C 0.8341(9) 0.2804(9) 0.4451(14) 0.081(6) Uani 0.5 1 d D . . A 1
H4A H 0.8390 0.2666 0.5019 0.121 Uiso 0.5 1 calc GR . . A 1
H4B H 0.8708 0.2932 0.4108 0.121 Uiso 0.5 1 calc GR . . A 1
H4C H 0.7993 0.2472 0.4155 0.121 Uiso 0.5 1 calc GR . . A 1
C5 C 0.8493(10) 0.3295(10) 0.4364(10) 0.073(5) Uani 0.5 1 d D U . A 2
C6 C 0.9030(10) 0.3238(9) 0.4761(12) 0.089(5) Uani 0.5 1 d D U . A 2
C7 C 0.8648(6) 0.2210(6) 0.2303(11) 0.057(5) Uani 0.5 1 d D U . A -1
H7 H 0.8840 0.2625 0.2140 0.069 Uiso 0.5 1 calc R . . A -1
C8 C 0.9018(7) 0.1935(5) 0.2314(12) 0.059(5) Uani 0.5 1 d D U . A -1
H8 H 0.9442 0.2156 0.2207 0.071 Uiso 0.5 1 calc R . . A -1
C9 C 0.8700(4) 0.1300(4) 0.2500 0.092(6) Uani 1 4 d DS TU P . .
C10 C 0.9024(3) 0.0976(3) 0.2500 0.099(6) Uani 1 4 d DS TU P A .
C11 C 0.8772(5) 0.0397(5) 0.2912(11) 0.079(5) Uani 0.5 1 d D U . A -1
H11 H 0.8386 0.0226 0.3181 0.095 Uiso 0.5 1 calc R . . A -1
C12 C 0.9100(6) 0.0074(6) 0.2922(13) 0.097(7) Uani 0.5 1 d D U . A -1
H12 H 0.8936 -0.0306 0.3206 0.116 Uiso 0.5 1 calc R . . A -1
C13 C 0.96733(15) 0.03267(15) 0.2500 0.075(5) Uani 1 4 d DS TU P . .
C14 C 0.9725(8) 0.5269(9) 0.2752(13) 0.090(7) Uani 0.5 1 d D U . A -1
H14 H 0.9506 0.5456 0.2956 0.108 Uiso 0.5 1 calc R . . A -1
C15 C 1.0352(6) 0.5598(8) 0.2733(13) 0.083(6) Uani 0.5 1 d D U . A -1
H15 H 1.0547 0.6014 0.2888 0.099 Uiso 0.5 1 calc R . . A -1
C16 C 1.0710(5) 0.5355(3) 0.2500 0.038(3) Uani 1 4 d DS T P . .
C17 C 1.1407(5) 0.5703(2) 0.2500 0.030(2) Uani 1 4 d S T P A .
C18 C 1.1746(6) 0.6239(6) 0.2976(9) 0.043(3) Uani 0.5 1 d . . . A -1
H18 H 1.1539 0.6398 0.3297 0.052 Uiso 0.5 1 calc R . . A -1
C19 C 1.2357(6) 0.6534(5) 0.2991(10) 0.042(3) Uani 0.5 1 d . . . A -1
H19 H 1.2566 0.6881 0.3349 0.051 Uiso 0.5 1 calc R . . A -1
C20 C 1.2695(6) 0.6348(3) 0.2500 0.043(3) Uani 1 4 d S T P . .

loop_
_atom_site_aniso_label
_atom_site_aniso_U_11
_atom_site_aniso_U_22
_atom_site_aniso_U_33
_atom_site_aniso_U_23
_atom_site_aniso_U_13
_atom_site_aniso_U_12
Ag1 0.0273(6) 0.0813(8) 0.0806(9) 0.000 0.000 0.0137(3)
Ag2 0.0774(7) 0.0774(7) 0.0724(8) 0.000 0.000 0.0574(8)
Ag3 0.0455(7) 0.0378(6) 0.0796(8) -0.0048(5) 0.0007(5) 0.0184(5)
S1 0.0363(17) 0.0414(17) 0.059(2) 0.0070(16) 0.0004(16) 0.0182(14)
F1 0.124(7) 0.134(8) 0.123(7) 0.001(6) -0.010(6) 0.060(6)
F2 0.121(7) 0.131(7) 0.122(7) 0.000(5) -0.008(5) 0.064(5)
F3 0.117(7) 0.123(8) 0.125(8) -0.003(6) -0.003(6) 0.071(6)
F4 0.119(7) 0.129(8) 0.126(7) 0.001(6) -0.006(6) 0.068(6)
F5 0.126(7) 0.133(7) 0.126(7) 0.008(6) -0.009(6) 0.062(6)
F6 0.124(7) 0.129(8) 0.119(7) 0.003(6) -0.012(6) 0.064(6)
O1 0.065(11) 0.098(12) 0.064(13) -0.001(8) 0.018(8) 0.051(9)
O2 0.048(6) 0.064(7) 0.102(10) -0.001(7) 0.004(7) 0.019(6)
N1 0.016(5) 0.064(7) 0.130(14) 0.000 0.000 0.008(3)
N2 0.066(7) 0.066(7) 0.060(8) 0.000 0.000 0.048(7)
N3 0.030(6) 0.030(6) 0.078(15) 0.000 0.000 0.015(3)
N4 0.070(7) 0.070(7) 0.107(11) 0.000 0.000 0.035(3)
C1 0.034(11) 0.047(9) 0.060(16) -0.004(9) 0.012(9) 0.026(8)
C2 0.040(8) 0.083(13) 0.107(15) 0.040(12) -0.033(9) -0.005(8)
C3 0.16(2) 0.084(14) 0.045(10) -0.008(10) 0.000(13) 0.071(16)
C4 0.095(14) 0.078(13) 0.094(14) -0.021(11) -0.029(12) 0.062(12)
C5 0.077(10) 0.077(10) 0.073(10) -0.016(8) -0.009(8) 0.045(9)
C6 0.091(9) 0.091(8) 0.082(8) -0.004(7) 0.000(7) 0.043(7)
C7 0.069(7) 0.051(6) 0.072(11) -0.005(6) 0.002(6) 0.045(6)
C8 0.056(6) 0.063(7) 0.071(12) 0.014(6) 0.009(6) 0.039(6)
C9 0.089(7) 0.089(7) 0.103(10) 0.000 0.000 0.048(8)
C10 0.099(8) 0.099(8) 0.120(11) 0.000 0.000 0.066(8)
C11 0.067(8) 0.078(8) 0.111(10) 0.009(7) 0.011(7) 0.049(7)
C12 0.086(9) 0.097(10) 0.131(11) 0.007(8) 0.006(7) 0.064(8)
C13 0.063(6) 0.063(6) 0.106(10) 0.000 0.000 0.036(7)
C14 0.082(9) 0.085(9) 0.106(12) -0.025(7) 0.017(7) 0.044(7)
C15 0.061(8) 0.078(8) 0.097(12) -0.015(7) 0.002(7) 0.025(6)
C16 0.018(6) 0.041(5) 0.047(7) 0.000 0.000 0.009(3)
C17 0.014(5) 0.020(4) 0.052(7) 0.000 0.000 0.007(2)
C18 0.042(7) 0.041(7) 0.048(7) -0.008(6) -0.004(6) 0.021(6)
C19 0.040(7) 0.022(5) 0.063(8) -0.009(6) -0.004(6) 0.013(5)
C20 0.036(7) 0.028(4) 0.068(9) 0.000 0.000 0.018(4)

loop_
_atom_type_symbol
_atom_type_description
_atom_type_scat_dispersion_real
_atom_type_scat_dispersion_imag
_atom_type_scat_source
C C 0.0181 0.0091 'International Tables Vol C Tables 4.2.6.8 and 6.1.1.4'
H H 0.0000 0.0000 'International Tables Vol C Tables 4.2.6.8 and 6.1.1.4'
Ag Ag 0.1306 4.2820 'International Tables Vol C Tables 4.2.6.8 and 6.1.1.4'
F F 0.0727 0.0534 'International Tables Vol C Tables 4.2.6.8 and 6.1.1.4'
N N 0.0311 0.0180 'International Tables Vol C Tables 4.2.6.8 and 6.1.1.4'
O O 0.0492 0.0322 'International Tables Vol C Tables 4.2.6.8 and 6.1.1.4'
S S 0.3331 0.5567 'International Tables Vol C Tables 4.2.6.8 and 6.1.1.4'

loop_
_geom_angle_atom_site_label_1
_geom_angle_atom_site_label_2
_geom_angle_atom_site_label_3
_geom_angle
_geom_angle_site_symmetry_1
_geom_angle_site_symmetry_3
Ag3 Ag1 Ag3 80.99(5) . 16_556
Ag3 Ag1 Ag3 80.99(5) 12 20
Ag3 Ag1 Ag3 90.09(5) 16_556 20
Ag3 Ag1 Ag3 90.09(5) . 12
Ag3 Ag1 Ag3 32.67(4) . 20
Ag3 Ag1 Ag3 32.67(4) 16_556 12
S1 Ag1 S1 65.68(17) . 20
S1 Ag1 S1 115.76(16) . 12
S1 Ag1 S1 81.16(16) 12 20
S1 Ag1 S1 81.16(17) . 16_556
S1 Ag1 S1 115.76(16) 16_556 20
S1 Ag1 S1 65.68(17) 16_556 12
N1 Ag1 Ag3 134.96(3) . .
N1 Ag1 Ag3 134.96(3) . 16_556
N1 Ag1 Ag3 134.96(3) . 20
N1 Ag1 Ag3 134.96(3) . 12
N1 Ag1 S1 122.12(8) . 16_556
N1 Ag1 S1 122.12(8) . 20
N1 Ag1 S1 122.12(8) . .
N1 Ag1 S1 122.12(8) . 12
Ag3 Ag2 Ag3 81.42(5) . 16_556
Ag3 Ag2 Ag3 90.34(5) 21_665 16_556
Ag3 Ag2 Ag3 32.34(4) 10_665 16_556
Ag3 Ag2 Ag3 90.34(5) . 10_665
Ag3 Ag2 Ag3 32.34(4) . 21_665
Ag3 Ag2 Ag3 81.42(5) 10_665 21_665
S1 Ag2 S1 66.35(16) 10_665 16_556
S1 Ag2 S1 115.91(16) 21_665 16_556
S1 Ag2 S1 66.35(16) 21_665 .
S1 Ag2 S1 80.68(15) 16_556 .
S1 Ag2 S1 115.91(16) 10_665 .
S1 Ag2 S1 80.69(15) 10_665 21_665
N2 Ag2 Ag3 134.83(3) . 21_665
N2 Ag2 Ag3 134.83(3) . 10_665
N2 Ag2 Ag3 134.83(3) . .
N2 Ag2 Ag3 134.83(3) . 16_556
N2 Ag2 S1 122.04(8) . 10_665
N2 Ag2 S1 122.04(8) . 21_665
N2 Ag2 S1 122.04(8) . 16_556
N2 Ag2 S1 122.04(8) . .
Ag2 Ag3 Ag1 73.06(3) . .
Ag3 Ag3 Ag1 73.67(2) 20 .
Ag3 Ag3 Ag1 138.81(2) 21_665 .
Ag3 Ag3 Ag1 96.12(4) 3_655 .
Ag3 Ag3 Ag1 134.86(3) 5_665 .
Ag3 Ag3 Ag2 73.83(2) 21_665 .
Ag3 Ag3 Ag2 134.92(3) 3_655 .
Ag3 Ag3 Ag2 138.57(2) 20 .
Ag3 Ag3 Ag2 96.57(4) 5_665 .
Ag3 Ag3 Ag3 60.0 5_665 3_655
Ag3 Ag3 Ag3 90.24(3) 21_665 3_655
Ag3 Ag3 Ag3 120.0 21_665 20
Ag3 Ag3 Ag3 30.24(3) 21_665 5_665
Ag3 Ag3 Ag3 29.76(3) 20 3_655
Ag3 Ag3 Ag3 89.76(3) 20 5_665
Ag3 Ag3 O1 109.9(5) 21_665 .
Ag3 Ag3 O1 115.9(5) 20 .
O1 Ag3 Ag1 94.3(4) . .
O1 Ag3 Ag2 90.6(5) . .
O1 Ag3 Ag3 130.3(4) . 5_665
O1 Ag3 Ag3 134.3(5) . 3_655
Ag1 S1 Ag2 95.01(12) . .
C1 S1 Ag1 113.4(5) . .
C1 S1 Ag2 114.2(5) . .
F2 F1 F6 130(2) . .
F2 F1 C6 67.7(11) . .
F6 F1 C6 66.1(11) . .
F1 F2 F3 110(2) . .
F1 F2 C6 66.8(11) . .
C6 F2 F3 56.7(11) . .
F4 F3 F2 129(2) . .
F4 F3 C6 73.8(12) . .
C6 F3 F2 56.8(11) . .
F3 F4 C6 74.6(12) . .
F6 F5 C6 66.6(11) . .
F1 F6 C6 65.6(11) . .
F5 F6 F1 132.5(15) . .
F5 F6 C6 66.9(11) . .
C5 O1 Ag3 104.9(17) . .
C14 N1 Ag1 120.1(9) . .
C7 N2 Ag2 122.2(7) . .
C20 N3 C20 119.999(2) . 14_776
C20 N3 C20 120.000(3) 14_776 3_755
C20 N3 C20 120.001(1) . 3_755
C13 N4 C13 120.000(1) 14_766 .
C13 N4 C13 120.000(2) 3_645 14_766
C13 N4 C13 120.000(1) 3_645 .
C2 C1 S1 107.3(14) . .
C2 C1 C4 113.1(17) . .
C3 C1 S1 106.3(14) . .
C3 C1 C2 107.7(18) . .
C3 C1 C4 115.4(18) . .
C4 C1 S1 106.5(15) . .
C1 C2 H2A 109.5 . .
C1 C2 H2B 109.5 . .
C1 C2 H2C 109.5 . .
H2A C2 H2B 109.5 . .
H2A C2 H2C 109.5 . .
H2B C2 H2C 109.5 . .
C1 C3 H3A 109.5 . .
C1 C3 H3B 109.5 . .
C1 C3 H3C 109.5 . .
H3A C3 H3B 109.5 . .
H3A C3 H3C 109.5 . .
H3B C3 H3C 109.5 . .
C1 C4 H4A 109.5 . .
C1 C4 H4B 109.5 . .
C1 C4 H4C 109.5 . .
H4A C4 H4B 109.5 . .
H4A C4 H4C 109.5 . .
H4B C4 H4C 109.5 . .
O1 C5 C6 120.5(18) . .
O2 C5 O1 129(2) . .
O2 C5 C6 109.8(17) . .
F1 C6 F2 45.5(19) . .
F1 C6 F3 101(3) . .
F1 C6 F4 123(3) . .
F1 C6 F5 95(2) . .
F1 C6 F6 48.3(19) . .
F1 C6 C5 106(2) . .
F2 C6 C5 99(2) . .
F3 C6 F2 67(2) . .
F3 C6 F5 120(3) . .
F3 C6 C5 120(2) . .
F4 C6 F2 97(2) . .
F4 C6 F3 31.6(18) . .
F4 C6 F5 92(3) . .
F4 C6 F6 115(3) . .
F4 C6 C5 124(2) . .
F5 C6 F2 137(3) . .
F5 C6 C5 110(2) . .
F6 C6 F2 92(2) . .
F6 C6 F3 121(3) . .
F6 C6 F5 46.5(19) . .
F6 C6 C5 117(2) . .
N2 C7 H7 116.6 . .
N2 C7 C8 126.7(13) . .
C8 C7 H7 116.6 . .
C7 C8 H8 122.7 . .
C7 C8 C9 114.6(13) . .
C9 C8 H8 122.7 . .
C10 C9 C8 119.2(7) . .
C9 C10 C11 120.3(4) . .
C9 C10 C11 120.3(4) . 10_665
C11 C10 C11 119.3(8) 10_665 .
C10 C11 H11 119.8 . .
C10 C11 C12 120.4(5) . .
C12 C11 H11 119.8 . .
C11 C12 H12 120.2 . .
C13 C12 C11 119.6(5) . .
C13 C12 H12 120.2 . .
C12 C13 N4 119.7(4) 10_665 .
C12 C13 N4 119.7(4) . .
C12 C13 C12 120.6(8) . 10_665
N1 C14 H14 119.4 . .
N1 C14 C15 121.2(16) . .
C15 C14 H14 119.4 . .
C14 C15 H15 118.2 . .
C16 C15 C14 123.7(17) . .
C16 C15 H15 118.2 . .
C15 C16 C17 124.9(8) . .
C18 C17 C16 122.2(7) . .
C17 C18 H18 119.1 . .
C19 C18 C17 121.9(12) . .
C19 C18 H18 119.1 . .
C18 C19 H19 118.8 . .
C18 C19 C20 122.5(12) . .
C20 C19 H19 118.8 . .
C19 C20 N3 122.2(7) . .

loop_
_geom_bond_atom_site_label_1
_geom_bond_atom_site_label_2
_geom_bond_distance
_geom_bond_site_symmetry_2
Ag1 Ag3 3.1691(14) .
Ag1 Ag3 3.1691(14) 20
Ag1 Ag3 3.1691(14) 16_556
Ag1 Ag3 3.1691(14) 12
Ag1 S1 2.546(3) 20
Ag1 S1 2.546(3) 12
Ag1 S1 2.546(3) .
Ag1 S1 2.546(3) 16_556
Ag1 N1 2.274(12) .
Ag2 Ag3 3.1551(14) 21_665
Ag2 Ag3 3.1551(14) 10_665
Ag2 Ag3 3.1550(14) .
Ag2 Ag3 3.1551(14) 16_556
Ag2 S1 2.559(4) 16_556
Ag2 S1 2.559(4) .
Ag2 S1 2.559(4) 21_665
Ag2 S1 2.559(4) 10_665
Ag2 N2 2.308(12) .
Ag3 Ag3 3.065(2) 3_655
Ag3 Ag3 3.065(2) 5_665
Ag3 Ag3 1.757(2) 21_665
Ag3 Ag3 1.783(2) 20
Ag3 O1 2.43(2) .
S1 C1 1.89(3) .
F1 F2 1.03(4) .
F1 F6 1.08(4) .
F1 C6 1.321(15) .
F2 F3 1.46(4) .
F2 C6 1.329(15) .
F3 F4 0.72(4) .
F3 C6 1.328(15) .
F4 C6 1.323(15) .
F5 F6 1.05(4) .
F5 C6 1.329(15) .
F6 C6 1.326(15) .
O1 C5 1.234(14) .
O2 C5 1.229(14) .
N1 C14 1.265(19) .
N2 C7 1.327(15) .
N3 C20 1.393(13) 3_755
N3 C20 1.393(13) .
N3 C20 1.393(13) 14_776
N4 C13 1.426(7) 3_645
N4 C13 1.426(7) .
N4 C13 1.426(7) 14_766
C1 C2 1.527(10) .
C1 C3 1.523(10) .
C1 C4 1.532(10) .
C2 H2A 0.9700 .
C2 H2B 0.9700 .
C2 H2C 0.9700 .
C3 H3A 0.9700 .
C3 H3B 0.9700 .
C3 H3C 0.9700 .
C4 H4A 0.9700 .
C4 H4B 0.9700 .
C4 H4C 0.9700 .
C5 C6 1.55(3) .
C7 H7 0.9400 .
C7 C8 1.415(12) .
C8 H8 0.9400 .
C8 C9 1.414(11) .
C9 C10 1.414(8) .
C10 C11 1.417(8) .
C10 C11 1.417(8) 10_665
C11 H11 0.9400 .
C11 C12 1.423(8) .
C12 H12 0.9400 .
C12 C13 1.412(7) .
C13 C12 1.412(7) 10_665
C14 H14 0.9400 .
C14 C15 1.369(14) .
C15 H15 0.9400 .
C15 C16 1.367(13) .
C16 C17 1.521(14) .
C17 C18 1.391(14) .
C18 H18 0.9400 .
C18 C19 1.335(18) .
C19 H19 0.9400 .
C19 C20 1.383(14) .

loop_
_geom_torsion_atom_site_label_1
_geom_torsion_atom_site_label_2
_geom_torsion_atom_site_label_3
_geom_torsion_atom_site_label_4
_geom_torsion
_geom_torsion_site_symmetry_1
_geom_torsion_site_symmetry_4
Ag1 S1 C1 C2 13.9(15) . .
Ag1 S1 C1 C3 128.9(10) . .
Ag1 S1 C1 C4 -107.5(12) . .
Ag1 N1 C14 C15 -178.0(16) . .
Ag2 S1 C1 C2 121.2(12) . .
Ag2 S1 C1 C3 -123.7(10) . .
Ag2 S1 C1 C4 -0.1(14) . .
Ag2 N2 C7 C8 177.5(13) . .
Ag3 O1 C5 O2 -5(3) . .
Ag3 O1 C5 C6 -177.0(15) . .
F1 F2 F3 F4 25(8) . .
F1 F2 F3 C6 42(3) . .
F1 F2 C6 F3 -137(4) . .
F1 F2 C6 F4 -130(4) . .
F1 F2 C6 F5 -28(5) . .
F1 F2 C6 F6 -14(3) . .
F1 F2 C6 C5 104(3) . .
F1 F6 C6 F2 14(3) . .
F1 F6 C6 F3 77(4) . .
F1 F6 C6 F4 113(3) . .
F1 F6 C6 F5 -179(5) . .
F1 F6 C6 C5 -88(3) . .
F2 F1 F6 F5 -24(10) . .
F2 F1 F6 C6 -23(5) . .
F2 F1 C6 F3 40(3) . .
F2 F1 C6 F4 65(4) . .
F2 F1 C6 F5 161(3) . .
F2 F1 C6 F6 161(5) . .
F2 F1 C6 C5 -87(3) . .
F2 F3 F4 C6 15(6) . .
F2 F3 C6 F1 -30(2) . .
F2 F3 C6 F4 -166(6) . .
F2 F3 C6 F5 -132(3) . .
F2 F3 C6 F6 -78(3) . .
F2 F3 C6 C5 87(3) . .
F3 F2 C6 F1 137(4) . .
F3 F2 C6 F4 7(3) . .
F3 F2 C6 F5 109(4) . .
F3 F2 C6 F6 123(3) . .
F3 F2 C6 C5 -119(2) . .
F3 F4 C6 F1 -53(6) . .
F3 F4 C6 F2 -13(5) . .
F3 F4 C6 F5 -151(5) . .
F3 F4 C6 F6 -108(5) . .
F3 F4 C6 C5 94(5) . .
F4 F3 C6 F1 137(5) . .
F4 F3 C6 F2 166(6) . .
F4 F3 C6 F5 34(6) . .
F4 F3 C6 F6 89(6) . .
F4 F3 C6 C5 -107(5) . .
F5 F6 C6 F1 179(5) . .
F5 F6 C6 F2 -167(3) . .
F5 F6 C6 F3 -103(4) . .
F5 F6 C6 F4 -68(4) . .
F5 F6 C6 C5 92(3) . .
F6 F1 F2 F3 -14(7) . .
F6 F1 F2 C6 23(5) . .
F6 F1 C6 F2 -161(5) . .
F6 F1 C6 F3 -121(3) . .
F6 F1 C6 F4 -96(4) . .
F6 F1 C6 F5 1(3) . .
F6 F1 C6 C5 112(3) . .
F6 F5 C6 F1 -1(3) . .
F6 F5 C6 F2 19(5) . .
F6 F5 C6 F3 105(4) . .
F6 F5 C6 F4 123(3) . .
F6 F5 C6 C5 -110(3) . .
O1 C5 C6 F1 -48(3) . .
O1 C5 C6 F2 -94(3) . .
O1 C5 C6 F3 -162(3) . .
O1 C5 C6 F4 160(3) . .
O1 C5 C6 F5 53(3) . .
O1 C5 C6 F6 3(4) . .
O2 C5 C6 F1 138(2) . .
O2 C5 C6 F2 92(2) . .
O2 C5 C6 F3 24(3) . .
O2 C5 C6 F4 -13(3) . .
O2 C5 C6 F5 -121(2) . .
O2 C5 C6 F6 -171(3) . .
N1 C14 C15 C16 -4(3) . .
N2 C7 C8 C9 5(2) . .
C6 F1 F2 F3 -38(3) . .
C6 F1 F6 F5 -1(6) . .
C6 F2 F3 F4 -17(7) . .
C6 F5 F6 F1 1(6) . .
C7 C8 C9 C10 178.0(11) . .
C8 C9 C10 C11 -17.8(12) . 10_665
C8 C9 C10 C11 162.2(12) . .
C9 C10 C11 C12 -179.3(14) . .
C10 C11 C12 C13 -1(3) . .
C11 C10 C11 C12 0.7(14) 10_665 .
C11 C12 C13 N4 -179.3(14) . .
C11 C12 C13 C12 0.7(14) . 10_665
C13 N4 C13 C12 -148.2(11) 14_766 .
C13 N4 C13 C12 31.8(11) 14_766 10_665
C13 N4 C13 C12 -148.2(11) 3_645 10_665
C13 N4 C13 C12 31.8(11) 3_645 .
C14 C15 C16 C17 -178.0(16) . .
C15 C16 C17 C18 19.8(12) . .
C16 C17 C18 C19 178.2(10) . .
C17 C18 C19 C20 4(2) . .
C18 C19 C20 N3 178.2(10) . .
C20 N3 C20 C19 139.9(7) 3_755 .
C20 N3 C20 C19 -40.1(7) 14_776 .

loop_
_smtbx_masks_void_nr
_smtbx_masks_void_average_x
_smtbx_masks_void_average_y
_smtbx_masks_void_average_z
_smtbx_masks_void_volume
_smtbx_masks_void_count_electrons
1 0.000 0.000 -0.539 2612.5 716.6
2 0.000 0.500 0.000 0.3 0.1
3 0.000 0.500 0.500 0.3 0.1
4 0.333 0.667 0.056 9.4 0.0
5 0.333 0.667 0.444 9.4 0.0
6 0.500 0.500 0.000 0.3 0.1
7 0.500 0.500 0.500 0.3 0.1
8 0.500 1.000 0.000 0.3 0.1
9 0.500 1.000 0.500 0.3 0.1
10 0.667 0.333 0.556 9.4 0.0
11 0.667 0.333 0.944 9.4 0.0
